data_7210420
loop_
_publ_author_name
'Shi, Zhen-yu'
'Zhang, Zhe-yu'
'Peng, Jun'
'Yu, Xia'
'Wang, Xiang'

_publ_section_title
;
 Assembly of copper--tetrazole frameworks with role-changeable Keggin
 clusters: syntheses, structures, solvent-dependent luminescence and
 electrochemistry properties
;
_journal_issue 36
_journal_name_full CrystEngComm
_journal_page_first 7199
_journal_paper_doi 10.1039/c3ce41008k
_journal_volume 15
_journal_year 2013
_chemical_formula_sum 'C60 H56.5 Cu6.5 N36 O44 Si W12'
_chemical_formula_weight 4633.21
_chemical_name_systematic
; 
 ? 
;
_space_group_IT_number 33
_symmetry_space_group_name_Hall 'P 2c -2n'
_symmetry_space_group_name_H-M 'P n a 21'
_atom_sites_solution_hydrogens geom
_atom_sites_solution_primary direct
_atom_sites_solution_secondary difmap
_audit_creation_method SHELXL-97
_cell_angle_alpha 90.00
_cell_angle_beta 90.00
_cell_angle_gamma 90.00
_cell_formula_units_Z 4
_cell_length_a 23.867
_cell_length_b 18.177
_cell_length_c 22.425
_cell_measurement_temperature 293(2)
_cell_volume 9728.648
_computing_structure_refinement 'SHELXL-97 (Sheldrick, 1997)'
_computing_structure_solution 'SHELXS-97 (Sheldrick, 1990)'
_diffrn_ambient_temperature 293(2)
_diffrn_measured_fraction_theta_full 0.999
_diffrn_measured_fraction_theta_max 0.999
_diffrn_radiation_monochromator graphite
_diffrn_radiation_source 'fine-focus sealed tube'
_diffrn_radiation_type MoK\a
_diffrn_radiation_wavelength 0.71073
_diffrn_reflns_av_R_equivalents 0.0788
_diffrn_reflns_av_sigmaI/netI 0.0699
_diffrn_reflns_limit_h_max 28
_diffrn_reflns_limit_h_min -24
_diffrn_reflns_limit_k_max 21
_diffrn_reflns_limit_k_min -18
_diffrn_reflns_limit_l_max 26
_diffrn_reflns_limit_l_min -20
_diffrn_reflns_number 47689
_diffrn_reflns_theta_full 25.04
_diffrn_reflns_theta_max 25.04
_diffrn_reflns_theta_min 1.41
_exptl_absorpt_coefficient_mu 15.626
_exptl_crystal_density_diffrn 3.163
_exptl_crystal_density_method 'not measured'
_exptl_crystal_F_000 8444
_refine_diff_density_max 3.297
_refine_diff_density_min -1.611
_refine_diff_density_rms 0.288
_refine_ls_abs_structure_details 'Flack H D (1983), Acta Cryst. A39, 876-881'
_refine_ls_abs_structure_Flack 0.141(9)
_refine_ls_extinction_method none
_refine_ls_goodness_of_fit_ref 1.026
_refine_ls_hydrogen_treatment mixed
_refine_ls_matrix_type full
_refine_ls_number_parameters 1421
_refine_ls_number_reflns 16141
_refine_ls_number_restraints 103
_refine_ls_restrained_S_all 1.022
_refine_ls_R_factor_all 0.0480
_refine_ls_R_factor_gt 0.0424
_refine_ls_shift/su_max 2.296
_refine_ls_shift/su_mean 0.018
_refine_ls_structure_factor_coef Fsqd
_refine_ls_weighting_details 'calc w=1/[\s^2^(Fo^2^)+(0.0467P)^2^+29.0051P] where P=(Fo^2^+2Fc^2^)/3'
_refine_ls_weighting_scheme calc
_refine_ls_wR_factor_gt 0.0952
_refine_ls_wR_factor_ref 0.0979
_reflns_number_gt 14726
_reflns_number_total 16141
_reflns_threshold_expression >2sigma(I)
_cod_data_source_file c3ce41008k.txt
_cod_data_source_block 2
_cod_original_cell_volume 9728.6
_cod_original_formula_sum 'C60 H56.50 Cu6.50 N36 O44 Si W12'
_cod_database_code 7210420

loop_
_symmetry_equiv_pos_as_xyz
'x, y, z'
'-x, -y, z+1/2'
'-x+1/2, y+1/2, z+1/2'
'x+1/2, -y+1/2, z'

loop_
_atom_site_label
_atom_site_type_symbol
_atom_site_fract_x
_atom_site_fract_y
_atom_site_fract_z
_atom_site_U_iso_or_equiv
_atom_site_adp_type
_atom_site_occupancy
_atom_site_symmetry_multiplicity
_atom_site_calc_flag
_atom_site_refinement_flags
N1 N 0.2235(5) 0.7469(7) 0.4600(6) 0.016(3) Uani 1 1 d U
N2 N 0.2108(5) 0.9022(7) 0.5679(6) 0.020(3) Uani 1 1 d U
N3 N 0.1657(5) 0.9453(8) 0.5651(6) 0.022(3) Uani 1 1 d .
H3 H 0.1400 0.9423 0.5383 0.026 Uiso 1 1 calc R
N4 N 0.1661(5) 0.9921(7) 0.6082(6) 0.017(3) Uani 1 1 d .
N5 N 0.2145(5) 0.9830(7) 0.6397(6) 0.016(3) Uani 1 1 d .
N6 N 0.1704(4) 1.0703(6) 0.8034(5) 0.006(2) Uani 1 1 d U
N7 N 0.1747(4) 1.0712(6) 0.7430(5) 0.012(2) Uani 1 1 d U
N8 N 0.1245(5) 1.0712(7) 0.7206(5) 0.016(3) Uani 1 1 d U
N9 N 0.2343(5) 0.6569(6) 0.3969(5) 0.010(2) Uani 1 1 d .
N10 N 0.1808(5) 0.6550(7) 0.4203(5) 0.015(3) Uani 1 1 d .
N11 N 0.1752(5) 0.7088(8) 0.4583(6) 0.021(3) Uani 1 1 d .
H11 H 0.1456 0.7183 0.4789 0.026 Uiso 1 1 calc R
N12 N 0.3998(5) 1.0423(7) 0.7740(6) 0.016(3) Uani 1 1 d U
N13 N 0.3123(5) 1.0626(7) 0.7914(5) 0.013(3) Uani 1 1 d .
N14 N 0.3173(4) 1.0623(6) 0.7319(5) 0.009(2) Uani 1 1 d .
N15 N 0.2184(5) 0.4014(8) 0.4679(7) 0.028(3) Uani 1 1 d .
N16 N 0.2321(5) 0.4912(7) 0.4057(6) 0.017(3) Uani 1 1 d .
N17 N 0.1795(5) 0.4966(7) 0.4284(6) 0.017(3) Uani 1 1 d U
N18 N 0.1716(5) 0.4403(8) 0.4669(6) 0.021(3) Uani 1 1 d .
H18 H 0.1417 0.4314 0.4869 0.026 Uiso 1 1 calc R
N19 N 0.1378(5) 0.5522(8) 0.3151(5) 0.018(3) Uani 1 1 d .
N20 N 0.4952(5) 1.0240(7) 0.5055(6) 0.022(3) Uani 1 1 d .
N21 N 0.0853(5) 1.0696(7) 0.7652(5) 0.014(3) Uani 1 1 d U
N22 N 0.0626(5) 0.5119(8) 0.4449(6) 0.024(3) Uani 1 1 d .
N23 N 0.2206(5) 1.2242(7) 0.5534(5) 0.015(3) Uani 1 1 d U
N24 N 0.0478(5) 1.0035(7) 0.6039(6) 0.018(3) Uani 1 1 d .
N25 N -0.0106(5) 0.9514(7) 0.5427(5) 0.018(3) Uani 1 1 d .
N26 N 0.1710(5) 1.1902(7) 0.5573(6) 0.021(3) Uani 1 1 d .
N27 N 0.1732(5) 1.1459(7) 0.6031(6) 0.020(3) Uani 1 1 d .
N28 N 0.4796(5) 1.2735(7) 0.6384(7) 0.026(3) Uani 1 1 d .
N29 N 0.2234(5) 1.1484(7) 0.6280(6) 0.018(3) Uani 1 1 d .
N30 N 0.4459(5) 0.8140(8) 0.6981(7) 0.029(4) Uani 1 1 d .
N31 N 0.5270(7) 0.7558(10) 0.7000(9) 0.046(5) Uani 1 1 d .
N32 N -0.0206(6) 1.1679(8) 0.4161(8) 0.037(4) Uani 1 1 d .
N33 N 0.0642(5) 0.6484(8) 0.3883(6) 0.026(3) Uani 1 1 d .
N34 N -0.0150(5) 0.7064(7) 0.3752(6) 0.021(3) Uani 1 1 d .
N35 N 0.0560(5) 1.1563(7) 0.6353(5) 0.013(3) Uani 1 1 d .
N36 N 0.0615(12) 1.192(2) 0.4446(11) 0.15(2) Uani 1 1 d .
C1 C 0.1152(6) 1.0707(8) 0.8154(7) 0.015(3) Uani 1 1 d .
C2 C 0.3725(6) 1.0506(8) 0.7213(6) 0.011(3) Uani 1 1 d .
C3 C 0.4022(6) 1.0447(8) 0.6647(7) 0.016(3) Uani 1 1 d .
C4 C 0.4599(6) 1.0381(10) 0.6680(8) 0.030(4) Uani 1 1 d .
C5 C 0.4919(6) 1.0317(9) 0.6136(7) 0.022(4) Uani 1 1 d .
C6 C 0.4637(6) 1.0307(9) 0.5600(7) 0.019(3) Uani 1 1 d .
C7 C 0.4050(7) 1.0390(10) 0.5560(8) 0.025(4) Uani 1 1 d .
C8 C 0.3752(7) 1.0466(9) 0.6081(8) 0.024(4) Uani 1 1 d .
C9 C 0.0908(6) 1.0693(8) 0.8741(7) 0.019(3) Uani 1 1 d .
C10 C -0.0062(6) 0.9330(10) 0.4353(7) 0.027(4) Uani 1 1 d .
H10 H 0.0326 0.9303 0.4386 0.032 Uiso 1 1 calc R
C11 C 0.1214(6) 1.0706(9) 0.9275(7) 0.018(3) Uani 1 1 d .
C12 C -0.0381(6) 0.9383(8) 0.4858(7) 0.017(3) Uani 1 1 d U
C13 C 0.0313(7) 1.0684(11) 0.8782(9) 0.034(5) Uani 1 1 d .
C14 C 0.0976(6) 1.0656(8) 0.9823(7) 0.016(3) Uani 1 1 d .
C15 C 0.3122(6) 0.4079(9) 0.4235(7) 0.020(4) Uani 1 1 d .
C16 C 0.3374(6) 0.3974(9) 0.3672(8) 0.025(4) Uani 1 1 d U
H16 H 0.3172 0.4060 0.3324 0.029 Uiso 1 1 calc R
C17 C 0.3927(7) 0.3741(9) 0.3647(8) 0.029(4) Uani 1 1 d .
H17 H 0.4104 0.3684 0.3280 0.035 Uiso 1 1 calc R
C18 C 0.2542(6) 0.4329(8) 0.4304(7) 0.017(3) Uani 1 1 d .
C19 C 0.4824(7) 1.0537(11) 0.4498(8) 0.036(5) Uani 1 1 d .
C20 C 0.5437(6) 0.9841(10) 0.5009(7) 0.023(4) Uani 1 1 d .
C21 C 0.4217(6) 0.3591(10) 0.4174(9) 0.031(5) Uani 1 1 d .
C22 C 0.3430(7) 0.3966(10) 0.4751(7) 0.025(4) Uani 1 1 d .
H22 H 0.3270 0.4059 0.5121 0.030 Uiso 1 1 calc R
C23 C 0.3976(7) 0.3713(10) 0.4714(8) 0.027(4) Uani 1 1 d .
H23 H 0.4179 0.3626 0.5061 0.033 Uiso 1 1 calc R
C24 C -0.0302(6) 0.9380(10) 0.5982(7) 0.024(4) Uani 1 1 d .
C25 C 0.2519(6) 1.1985(8) 0.5975(6) 0.011(3) Uani 1 1 d U
C26 C 0.3297(7) 1.2317(9) 0.6664(8) 0.027(4) Uani 1 1 d .
H26 H 0.3047 1.2279 0.6981 0.032 Uiso 1 1 calc R
C27 C 0.3109(6) 1.2173(10) 0.6074(7) 0.021(4) Uani 1 1 d .
C28 C 0.3495(6) 1.2197(8) 0.5601(8) 0.023(4) Uani 1 1 d .
H28 H 0.3376 1.2117 0.5211 0.027 Uiso 1 1 calc R
C29 C 0.4056(6) 1.2342(8) 0.5722(7) 0.019(3) Uani 1 1 d .
H29 H 0.4315 1.2330 0.5412 0.022 Uiso 1 1 calc R
C30 C 0.4232(6) 1.2500(9) 0.6281(7) 0.020(4) Uani 1 1 d .
C31 C 0.0015(6) 1.1599(9) 0.6212(8) 0.021(4) Uani 1 1 d .
C32 C 0.0074(6) 0.9707(9) 0.6369(7) 0.020(4) Uani 1 1 d .
C33 C 0.0218(6) 1.2669(8) 0.6623(9) 0.027(4) Uani 1 1 d .
C34 C 0.2939(6) 0.8948(9) 0.6367(8) 0.021(4) Uani 1 1 d .
C35 C 0.3334(7) 0.8724(10) 0.5994(9) 0.030(4) Uani 1 1 d .
H35 H 0.3264 0.8754 0.5587 0.036 Uiso 1 1 calc R
C36 C 0.3366(5) 0.7401(8) 0.3492(7) 0.015(3) Uani 1 1 d .
H36 H 0.3126 0.7311 0.3174 0.018 Uiso 1 1 calc R
C37 C 0.3016(6) 0.8891(8) 0.6976(8) 0.022(4) Uani 1 1 d .
H37 H 0.2732 0.9033 0.7236 0.027 Uiso 1 1 calc R
C38 C 0.4277(6) 0.7747(8) 0.3860(8) 0.022(4) Uani 1 1 d .
C39 C 0.3911(6) 0.7583(9) 0.3390(8) 0.021(4) Uani 1 1 d .
H39 H 0.4043 0.7598 0.3000 0.025 Uiso 1 1 calc R
C40 C 0.0123(6) 0.6530(8) 0.4022(7) 0.019(3) Uani 1 1 d .
H40 H -0.0048 0.6212 0.4291 0.023 Uiso 1 1 calc R
C41 C 0.3925(6) 0.8402(9) 0.6780(8) 0.026(4) Uani 1 1 d .
C42 C 0.0691(6) 1.2248(10) 0.6613(8) 0.031(4) Uani 1 1 d .
C43 C 0.2397(6) 0.9258(9) 0.6149(7) 0.017(3) Uani 1 1 d U
C44 C -0.0058(10) 1.2346(18) 0.421(3) 0.24(4) Uani 1 1 d .
C45 C 0.0226(6) 0.7405(9) 0.3399(7) 0.024(4) Uani 1 1 d .
H45 H 0.0157 0.7804 0.3150 0.029 Uiso 1 1 calc R
C46 C 0.3514(7) 0.8621(10) 0.7195(9) 0.033(4) Uani 1 1 d .
H46 H 0.3578 0.8585 0.7603 0.039 Uiso 1 1 calc R
C47 C 0.3525(7) 0.7548(10) 0.4548(7) 0.028(4) Uani 1 1 d .
H47 H 0.3392 0.7555 0.4938 0.033 Uiso 1 1 calc R
C48 C 0.3858(7) 1.2518(11) 0.6770(8) 0.032(4) Uani 1 1 d .
H48 H 0.3978 1.2658 0.7148 0.039 Uiso 1 1 calc R
C49 C 0.2589(6) 0.7139(9) 0.4217(7) 0.017(3) Uani 1 1 d U
C50 C 0.3166(6) 0.7350(9) 0.4095(7) 0.019(3) Uani 1 1 d U
C51 C 0.4760(8) 0.7643(10) 0.6734(8) 0.033(4) Uani 1 1 d .
H51 H 0.4643 0.7368 0.6407 0.040 Uiso 1 1 calc R
C52 C 0.3840(7) 0.8451(10) 0.6175(8) 0.029(4) Uani 1 1 d .
H52 H 0.4112 0.8306 0.5902 0.035 Uiso 1 1 calc R
C53 C 0.4072(6) 0.7735(9) 0.4442(7) 0.023(4) Uani 1 1 d .
H53 H 0.4307 0.7855 0.4758 0.027 Uiso 1 1 calc R
C54 C 0.0241(7) 0.4699(12) 0.4125(8) 0.035(5) Uani 1 1 d .
C55 C 0.5273(8) 0.8089(12) 0.7445(12) 0.053(6) Uani 1 1 d .
H55 H 0.5567 0.8188 0.7705 0.063 Uiso 1 1 calc R
C56 C 0.0241(12) 1.137(2) 0.4303(18) 0.131(18) Uani 1 1 d .
C57 C 0.0494(17) 1.236(2) 0.430(4) 0.28(5) Uani 1 1 d .
C58 C 0.0720(7) 0.7060(9) 0.3476(8) 0.031(4) Uani 1 1 d .
H44 H 0.1055 0.7184 0.3290 0.037 Uiso 1 1 calc R
C59 C 0.0354(6) 0.9946(9) 0.5473(7) 0.017(3) Uani 1 1 d .
C60 C 0.4771(8) 0.8439(12) 0.7434(12) 0.061(7) Uani 1 1 d .
H60 H 0.4659 0.8815 0.7689 0.073 Uiso 1 1 calc R
O1 O 0.3173(4) 0.0621(6) 0.4055(5) 0.024(3) Uani 1 1 d .
OW1 O 0.0956(6) 0.3419(8) 0.5288(7) 0.052(4) Uani 1 1 d .
O2 O 0.3544(4) -0.0436(6) 0.3393(5) 0.026(3) Uani 1 1 d .
OW2 O 0.5946(7) 0.6708(12) 0.6362(9) 0.097(7) Uani 1 1 d .
O3 O 0.3879(4) 0.0890(7) 0.3186(6) 0.029(3) Uani 1 1 d .
O4 O 0.3519(4) 0.2282(6) 0.3122(5) 0.023(2) Uani 1 1 d .
OW4 O 0.0344(5) 0.8865(7) 0.2488(6) 0.042(3) Uiso 1 1 d .
O5 O 0.2456(4) 0.2721(6) 0.3033(5) 0.025(3) Uani 1 1 d .
O6 O 0.1363(5) 0.1626(7) 0.1823(5) 0.031(3) Uani 1 1 d .
O7 O 0.1150(5) 0.0142(9) 0.4427(6) 0.050(4) Uani 1 1 d .
O8 O 0.2734(4) -0.1262(6) 0.2498(5) 0.021(2) Uani 1 1 d U
O9 O 0.1589(5) -0.0848(7) 0.3596(5) 0.031(3) Uani 1 1 d .
O10 O 0.1738(4) 0.0552(6) 0.1137(5) 0.022(3) Uani 1 1 d .
O11 O 0.2778(5) 0.1069(6) 0.1293(5) 0.029(3) Uani 1 1 d .
O12 O 0.2392(4) -0.0564(6) 0.1542(5) 0.024(3) Uani 1 1 d .
O13 O 0.3452(4) 0.1720(6) 0.2039(5) 0.020(2) Uani 1 1 d .
O14 O 0.1248(5) 0.0469(7) 0.3206(5) 0.030(3) Uani 1 1 d .
O15 O 0.1052(4) 0.0236(6) 0.2042(5) 0.024(3) Uani 1 1 d .
O16 O 0.1694(4) -0.0850(6) 0.2391(5) 0.024(3) Uani 1 1 d .
O17 O 0.3261(5) -0.1638(7) 0.1390(7) 0.048(4) Uani 1 1 d .
O18 O 0.1958(5) 0.1988(8) 0.0794(5) 0.038(3) Uani 1 1 d .
O19 O 0.2415(4) 0.2128(6) 0.1941(5) 0.029(3) Uani 1 1 d .
O20 O 0.2040(4) 0.0679(6) 0.2252(4) 0.015(2) Uani 1 1 d .
O21 O 0.2401(4) -0.0016(6) 0.3216(5) 0.020(2) Uani 1 1 d .
O22 O 0.2720(4) 0.1347(6) 0.2998(4) 0.018(2) Uani 1 1 d .
O23 O 0.3103(4) 0.0239(6) 0.2335(5) 0.024(3) Uani 1 1 d .
O24 O 0.2807(4) 0.2029(6) 0.4006(6) 0.030(3) Uani 1 1 d .
O25 O 0.3922(4) 0.1798(6) 0.4219(5) 0.024(3) Uani 1 1 d .
O26 O 0.3920(5) 0.1169(8) 0.0952(6) 0.037(3) Uani 1 1 d .
O27 O 0.3449(5) -0.0152(7) 0.1292(6) 0.033(3) Uani 1 1 d .
O28 O 0.3792(5) -0.0833(6) 0.2266(5) 0.028(3) Uani 1 1 d .
O29 O 0.4648(5) -0.0226(7) 0.2949(6) 0.034(3) Uani 1 1 d .
O30 O 0.2646(4) -0.1253(7) 0.3675(5) 0.028(3) Uani 1 1 d .
O31 O 0.0486(5) 0.1372(8) 0.2607(6) 0.041(3) Uani 1 1 d .
O32 O 0.1269(5) -0.0845(7) 0.1215(6) 0.033(3) Uani 1 1 d .
O33 O 0.1922(5) -0.2140(7) 0.3031(6) 0.037(3) Uani 1 1 d U
O34 O 0.4123(5) 0.0534(6) 0.2054(5) 0.029(3) Uani 1 1 d .
O35 O 0.3324(6) -0.0752(7) 0.4613(6) 0.044(4) Uani 1 1 d .
O36 O 0.2287(5) -0.0162(7) 0.4347(6) 0.030(3) Uani 1 1 d .
O37 O 0.3225(5) 0.3212(7) 0.2202(6) 0.041(3) Uani 1 1 d .
O38 O 0.1566(4) 0.1817(7) 0.2980(5) 0.029(3) Uani 1 1 d .
O39 O 0.1737(5) 0.2645(7) 0.4013(5) 0.029(3) Uiso 1 1 d .
O40 O 0.1922(5) 0.1119(6) 0.3931(5) 0.028(3) Uani 1 1 d .
Si1 Si 0.25640(15) 0.0560(2) 0.26972(19) 0.0104(8) Uani 1 1 d .
Cu1 Cu 0.25764(7) 0.57035(10) 0.34500(8) 0.0134(4) Uani 1 1 d .
Cu4 Cu 0.24565(7) 1.07046(10) 0.68954(8) 0.0146(4) Uani 1 1 d .
Cu5 Cu 0.10965(7) 1.07282(10) 0.62544(8) 0.0119(4) Uani 1 1 d .
Cu6 Cu 0.12191(7) 0.57316(10) 0.40749(8) 0.0151(4) Uani 1 1 d .
Cu3 Cu 0.22247(8) 1.30974(11) 0.50638(10) 0.0270(5) Uani 1 1 d .
Cu2 Cu 0.22357(8) 0.82769(11) 0.51171(10) 0.0269(5) Uani 1 1 d .
W1 W 0.34369(2) 0.15089(4) 0.37080(3) 0.01748(14) Uani 1 1 d .
W2 W 0.20544(3) 0.14604(4) 0.14168(3) 0.01977(15) Uani 1 1 d .
W3 W 0.39756(2) -0.00116(4) 0.27698(3) 0.02122(15) Uani 1 1 d .
W4 W 0.35255(3) 0.08586(4) 0.15295(3) 0.02247(15) Uani 1 1 d .
W5 W 0.16450(3) -0.02865(4) 0.16665(3) 0.02024(15) Uani 1 1 d .
W6 W 0.30062(3) 0.23859(3) 0.24673(3) 0.02019(15) Uani 1 1 d .
W7 W 0.20998(3) 0.20544(4) 0.35782(3) 0.02293(16) Uani 1 1 d .
W8 W 0.29954(3) -0.04047(4) 0.39892(3) 0.02168(15) Uani 1 1 d .
W9 W 0.31178(3) -0.08788(4) 0.18114(3) 0.02311(16) Uani 1 1 d .
W10 W 0.21137(3) -0.12478(4) 0.30294(3) 0.02623(17) Uani 1 1 d .
W11 W 0.16577(3) 0.01417(4) 0.38847(3) 0.02740(17) Uani 1 1 d .
W12 W 0.11532(2) 0.10944(4) 0.25342(3) 0.02291(15) Uani 1 1 d .
Cu7 Cu 0.1166(2) 1.2107(3) 0.5001(3) 0.0550(15) Uiso 0.50 1 d P
OW3 O 0.0917(12) 0.8156(17) 0.4997(13) 0.149(11) Uiso 1 1 d .

loop_
_atom_site_aniso_label
_atom_site_aniso_U_11
_atom_site_aniso_U_22
_atom_site_aniso_U_33
_atom_site_aniso_U_23
_atom_site_aniso_U_13
_atom_site_aniso_U_12
N1 0.016(3) 0.016(3) 0.016(3) -0.0007(10) 0.0000(10) -0.0001(10)
N2 0.020(3) 0.020(3) 0.020(3) -0.0005(10) -0.0001(10) 0.0002(10)
N3 0.014(7) 0.030(8) 0.022(8) 0.006(6) -0.010(5) -0.005(6)
N4 0.011(6) 0.014(7) 0.027(8) -0.001(6) -0.006(5) -0.003(5)
N5 0.016(6) 0.014(7) 0.017(7) -0.004(6) 0.001(5) -0.003(5)
N6 0.006(2) 0.006(2) 0.006(2) 0.0001(10) -0.0003(10) -0.0001(10)
N7 0.012(3) 0.012(3) 0.012(3) 0.0004(10) -0.0002(10) 0.0003(10)
N8 0.015(3) 0.016(3) 0.015(3) -0.0003(10) 0.0002(10) 0.0001(10)
N9 0.018(6) 0.000(6) 0.013(6) -0.002(5) 0.004(5) 0.000(5)
N10 0.010(6) 0.016(7) 0.018(7) 0.004(6) 0.007(5) 0.001(5)
N11 0.010(6) 0.029(8) 0.025(8) -0.009(6) 0.007(5) 0.002(5)
N12 0.016(3) 0.017(3) 0.016(3) -0.0003(10) 0.0000(10) -0.0002(10)
N13 0.014(6) 0.010(6) 0.014(7) -0.008(5) 0.005(5) -0.003(5)
N14 0.010(6) 0.008(6) 0.010(6) 0.004(5) -0.004(4) 0.003(5)
N15 0.014(7) 0.029(9) 0.041(10) 0.013(7) 0.001(6) 0.003(6)
N16 0.017(6) 0.014(7) 0.021(7) 0.000(6) 0.006(5) 0.002(5)
N17 0.017(3) 0.017(3) 0.017(3) 0.0003(10) 0.0001(10) -0.0007(10)
N18 0.015(7) 0.026(8) 0.023(8) 0.003(6) 0.001(5) -0.009(6)
N19 0.012(6) 0.034(8) 0.007(6) 0.001(6) -0.003(5) -0.006(6)
N20 0.021(7) 0.015(7) 0.029(8) 0.002(6) -0.003(6) 0.007(5)
N21 0.014(3) 0.014(3) 0.014(3) -0.0001(10) 0.0000(10) 0.0006(10)
N22 0.018(7) 0.031(9) 0.024(8) 0.000(6) -0.002(6) -0.004(6)
N23 0.014(3) 0.014(3) 0.015(3) 0.0002(10) -0.0001(10) -0.0004(10)
N24 0.014(7) 0.013(7) 0.026(8) -0.010(6) 0.002(5) 0.000(5)
N25 0.018(7) 0.024(8) 0.012(7) 0.004(6) 0.001(5) -0.004(6)
N26 0.023(7) 0.020(8) 0.020(8) 0.010(6) 0.003(5) 0.002(6)
N27 0.022(7) 0.019(8) 0.019(8) 0.005(6) 0.003(5) -0.010(6)
N28 0.015(7) 0.020(8) 0.042(9) 0.013(7) -0.007(6) -0.004(5)
N29 0.005(6) 0.023(8) 0.027(8) -0.004(6) -0.002(5) 0.003(5)
N30 0.016(7) 0.021(8) 0.050(10) 0.017(7) -0.012(6) -0.002(6)
N31 0.035(10) 0.040(11) 0.064(13) 0.019(9) 0.009(8) -0.005(8)
N32 0.015(7) 0.028(9) 0.067(12) 0.015(8) 0.000(7) -0.007(6)
N33 0.015(7) 0.033(9) 0.029(8) 0.006(7) 0.009(6) -0.007(6)
N34 0.018(7) 0.013(7) 0.033(8) -0.008(6) 0.002(6) 0.000(5)
N35 0.009(6) 0.021(7) 0.010(6) -0.008(5) 0.001(5) 0.001(5)
N36 0.09(2) 0.31(5) 0.053(15) 0.10(2) -0.046(14) -0.15(3)
C1 0.011(7) 0.008(8) 0.025(9) -0.005(6) -0.004(6) 0.005(6)
C2 0.012(7) 0.009(7) 0.013(8) 0.005(6) 0.005(6) 0.001(6)
C3 0.012(7) 0.013(8) 0.024(9) -0.009(7) 0.000(6) -0.004(6)
C4 0.018(9) 0.037(11) 0.034(11) 0.004(9) 0.017(7) 0.007(7)
C5 0.004(7) 0.034(10) 0.026(10) -0.006(8) 0.001(6) 0.001(6)
C6 0.010(7) 0.022(9) 0.026(9) -0.002(7) 0.009(6) 0.004(6)
C7 0.022(9) 0.024(10) 0.028(10) -0.012(8) -0.005(7) -0.006(7)
C8 0.022(9) 0.022(9) 0.028(10) -0.001(8) 0.006(7) -0.001(7)
C9 0.018(8) 0.017(8) 0.021(9) -0.004(7) 0.000(6) -0.007(6)
C10 0.006(7) 0.054(12) 0.021(9) -0.006(8) -0.004(6) 0.005(7)
C11 0.007(7) 0.023(9) 0.023(9) 0.004(7) 0.006(6) 0.000(6)
C12 0.017(3) 0.017(3) 0.017(3) -0.0002(10) 0.0001(10) 0.0000(10)
C13 0.018(9) 0.044(12) 0.040(12) 0.007(9) -0.003(8) -0.006(8)
C14 0.021(8) 0.006(8) 0.022(9) 0.001(6) -0.002(6) 0.002(6)
C15 0.016(8) 0.024(9) 0.021(9) 0.012(7) 0.003(6) 0.009(6)
C16 0.025(4) 0.024(4) 0.025(4) 0.0002(10) -0.0001(10) -0.0001(10)
C17 0.048(11) 0.024(10) 0.015(9) 0.003(8) 0.000(8) -0.011(8)
C18 0.019(8) 0.015(9) 0.018(9) 0.001(7) 0.001(6) -0.007(6)
C19 0.040(11) 0.050(13) 0.019(10) -0.001(9) 0.007(8) 0.031(9)
C20 0.016(8) 0.035(11) 0.018(9) -0.015(8) 0.002(6) 0.002(7)
C21 0.012(8) 0.022(10) 0.060(14) -0.001(9) 0.016(8) -0.007(7)
C22 0.026(9) 0.035(11) 0.013(9) 0.005(8) 0.009(7) 0.001(7)
C23 0.024(9) 0.026(10) 0.032(10) -0.002(8) 0.000(7) -0.007(7)
C24 0.013(8) 0.049(12) 0.011(8) -0.006(8) 0.008(6) -0.003(7)
C25 0.011(3) 0.011(3) 0.011(3) 0.0000(10) 0.0000(10) -0.0003(10)
C26 0.027(9) 0.028(10) 0.025(10) -0.011(8) 0.011(7) -0.004(7)
C27 0.014(8) 0.032(10) 0.018(9) -0.006(7) -0.011(6) 0.001(7)
C28 0.022(8) 0.007(8) 0.039(11) -0.010(7) -0.001(7) 0.004(6)
C29 0.015(8) 0.013(8) 0.028(10) -0.003(7) -0.005(6) 0.001(6)
C30 0.019(8) 0.020(9) 0.021(9) -0.002(7) -0.001(6) -0.002(6)
C31 0.013(8) 0.014(8) 0.036(11) -0.004(7) 0.003(7) -0.001(6)
C32 0.009(7) 0.026(9) 0.026(9) -0.007(7) -0.001(6) -0.007(6)
C33 0.022(9) 0.007(8) 0.053(12) -0.005(8) -0.009(8) 0.004(6)
C34 0.015(8) 0.016(8) 0.031(10) 0.013(7) -0.007(7) -0.001(6)
C35 0.028(10) 0.021(10) 0.041(12) -0.009(8) -0.002(8) 0.003(7)
C36 0.006(7) 0.015(8) 0.023(9) 0.004(7) 0.002(6) -0.001(6)
C37 0.022(9) 0.010(8) 0.035(10) 0.002(7) -0.011(7) 0.007(6)
C38 0.019(8) 0.009(8) 0.039(11) -0.001(7) 0.001(7) -0.001(6)
C39 0.019(8) 0.016(9) 0.028(10) -0.005(7) 0.006(7) -0.003(6)
C40 0.027(9) 0.014(8) 0.017(9) 0.006(7) 0.005(7) 0.011(6)
C41 0.016(8) 0.016(9) 0.047(12) -0.007(8) -0.007(8) 0.005(6)
C42 0.014(8) 0.029(10) 0.049(12) -0.020(9) 0.012(8) 0.009(7)
C43 0.017(3) 0.017(3) 0.017(3) -0.0001(10) 0.0000(10) 0.0004(10)
C44 0.014(14) 0.08(2) 0.63(12) 0.15(4) 0.01(3) -0.018(14)
C45 0.021(8) 0.025(10) 0.026(9) 0.023(8) 0.010(7) 0.006(7)
C46 0.020(9) 0.039(12) 0.039(12) -0.002(9) -0.015(8) 0.002(8)
C47 0.028(9) 0.040(11) 0.014(9) -0.009(8) -0.001(7) 0.004(8)
C48 0.030(10) 0.048(13) 0.019(10) -0.001(9) 0.003(7) -0.008(8)
C49 0.018(3) 0.017(3) 0.017(3) 0.0000(10) 0.0001(10) 0.0000(10)
C50 0.019(4) 0.019(4) 0.019(4) -0.0001(10) 0.0000(10) -0.0002(10)
C51 0.044(11) 0.020(10) 0.035(11) -0.011(8) 0.001(9) 0.006(8)
C52 0.037(10) 0.024(10) 0.026(11) -0.012(8) 0.006(8) 0.013(8)
C53 0.020(8) 0.033(10) 0.016(9) 0.009(7) 0.000(6) -0.008(7)
C54 0.028(10) 0.054(13) 0.023(10) -0.008(9) 0.010(8) -0.001(9)
C55 0.028(10) 0.047(14) 0.083(17) -0.008(13) -0.022(11) 0.007(9)
C56 0.08(2) 0.13(3) 0.19(4) 0.13(3) -0.07(2) -0.07(2)
C57 0.06(3) 0.07(3) 0.71(16) -0.01(5) 0.17(5) -0.01(2)
C58 0.031(10) 0.024(10) 0.038(11) 0.019(8) 0.016(8) 0.003(7)
C59 0.013(8) 0.021(9) 0.016(9) -0.004(7) -0.004(6) -0.005(6)
C60 0.045(13) 0.047(14) 0.089(19) -0.041(14) -0.022(13) 0.018(10)
O1 0.030(6) 0.021(6) 0.021(6) -0.006(5) 0.004(5) -0.002(5)
OW1 0.069(10) 0.034(8) 0.055(10) -0.012(7) 0.015(8) -0.022(7)
O2 0.029(6) 0.020(6) 0.028(7) -0.008(5) -0.010(5) 0.000(5)
OW2 0.058(11) 0.119(17) 0.112(16) -0.081(14) -0.012(11) 0.016(11)
O3 0.019(6) 0.030(7) 0.040(8) 0.002(6) -0.002(5) -0.004(5)
O4 0.023(6) 0.020(6) 0.025(6) 0.002(5) 0.001(5) 0.003(5)
O5 0.012(5) 0.023(6) 0.038(7) -0.012(5) 0.003(5) 0.011(4)
O6 0.027(6) 0.035(7) 0.031(7) -0.012(6) 0.010(5) 0.013(5)
O7 0.030(7) 0.091(13) 0.029(8) 0.005(8) 0.017(6) -0.006(7)
O8 0.022(2) 0.021(3) 0.021(3) 0.0004(10) -0.0003(10) 0.0001(10)
O9 0.028(6) 0.035(7) 0.031(7) 0.019(6) -0.009(5) -0.016(5)
O10 0.024(6) 0.024(7) 0.018(6) 0.009(5) 0.001(4) 0.004(5)
O11 0.041(7) 0.013(6) 0.031(7) 0.002(5) 0.005(5) 0.003(5)
O12 0.017(5) 0.033(7) 0.022(6) -0.001(5) -0.003(5) -0.006(5)
O13 0.015(5) 0.015(6) 0.031(7) 0.009(5) -0.003(4) -0.011(4)
O14 0.025(6) 0.023(7) 0.041(8) -0.001(6) 0.000(5) -0.001(5)
O15 0.025(6) 0.023(6) 0.023(7) -0.009(5) 0.000(5) -0.012(5)
O16 0.025(6) 0.024(6) 0.023(6) 0.007(5) 0.005(5) -0.004(5)
O17 0.036(7) 0.027(8) 0.081(11) -0.012(8) -0.007(7) 0.020(6)
O18 0.050(8) 0.048(9) 0.017(7) 0.010(6) -0.010(6) 0.000(6)
O19 0.021(6) 0.029(7) 0.036(7) -0.015(6) -0.003(5) 0.001(5)
O20 0.015(5) 0.012(5) 0.017(6) -0.002(4) -0.003(4) 0.001(4)
O21 0.025(6) 0.014(6) 0.021(6) 0.009(5) 0.002(4) -0.002(4)
O22 0.021(5) 0.024(6) 0.011(6) 0.008(5) 0.002(4) 0.002(4)
O23 0.017(6) 0.026(7) 0.030(7) -0.004(5) 0.007(5) 0.002(5)
O24 0.027(6) 0.027(7) 0.036(7) -0.005(6) -0.014(5) 0.006(5)
O25 0.021(6) 0.024(7) 0.028(7) -0.025(5) 0.003(5) -0.005(5)
O26 0.022(7) 0.049(9) 0.040(8) 0.007(7) 0.011(5) 0.003(6)
O27 0.030(7) 0.021(7) 0.048(8) -0.004(6) 0.012(6) 0.001(5)
O28 0.029(6) 0.028(7) 0.026(7) -0.022(5) -0.015(5) 0.009(5)
O29 0.029(7) 0.035(8) 0.039(8) -0.009(6) -0.004(5) 0.007(5)
O30 0.023(6) 0.037(7) 0.024(7) 0.008(6) -0.012(5) -0.009(5)
O31 0.029(7) 0.059(9) 0.035(8) 0.003(7) -0.011(6) 0.004(6)
O32 0.023(6) 0.033(8) 0.043(8) 0.000(6) 0.005(5) 0.004(5)
O33 0.038(3) 0.037(3) 0.037(3) 0.0005(10) -0.0004(10) -0.0004(10)
O34 0.035(7) 0.027(7) 0.026(7) -0.005(5) 0.005(5) 0.003(5)
O35 0.076(10) 0.023(8) 0.033(8) 0.017(6) -0.016(7) 0.000(6)
O36 0.029(6) 0.028(7) 0.033(7) 0.006(5) 0.007(5) -0.010(5)
O37 0.032(7) 0.027(8) 0.063(10) 0.008(7) -0.009(6) -0.001(6)
O38 0.021(6) 0.034(7) 0.032(7) -0.006(6) -0.009(5) 0.014(5)
O40 0.036(7) 0.027(7) 0.021(7) -0.002(5) 0.000(5) 0.002(5)
Si1 0.0095(18) 0.0096(18) 0.012(2) 0.0041(15) 0.0025(15) -0.0004(15)
Cu1 0.0104(9) 0.0154(10) 0.0145(10) -0.0014(7) 0.0016(7) -0.0004(7)
Cu4 0.0134(9) 0.0152(10) 0.0153(10) -0.0001(8) -0.0011(7) 0.0010(7)
Cu5 0.0081(8) 0.0124(9) 0.0152(10) -0.0023(7) -0.0010(7) -0.0006(7)
Cu6 0.0114(9) 0.0153(10) 0.0186(10) 0.0046(8) 0.0038(7) 0.0006(7)
Cu3 0.0262(11) 0.0185(11) 0.0365(14) 0.0163(10) 0.0002(9) -0.0006(9)
Cu2 0.0263(11) 0.0236(12) 0.0308(12) -0.0157(10) -0.0016(9) 0.0020(9)
W1 0.0141(3) 0.0195(3) 0.0189(4) -0.0018(3) -0.0029(2) -0.0001(2)
W2 0.0232(3) 0.0184(4) 0.0177(4) 0.0042(3) -0.0049(3) 0.0011(3)
W3 0.0150(3) 0.0226(4) 0.0260(4) -0.0062(3) -0.0031(3) 0.0057(3)
W4 0.0214(3) 0.0256(4) 0.0203(4) 0.0003(3) 0.0078(3) -0.0006(3)
W5 0.0187(3) 0.0228(4) 0.0192(4) -0.0025(3) -0.0033(3) -0.0014(3)
W6 0.0222(3) 0.0120(3) 0.0263(4) 0.0042(3) 0.0000(3) 0.0011(2)
W7 0.0184(3) 0.0256(4) 0.0247(4) -0.0087(3) -0.0004(3) 0.0061(3)
W8 0.0273(4) 0.0184(4) 0.0193(4) 0.0072(3) -0.0061(3) -0.0035(3)
W9 0.0245(4) 0.0166(3) 0.0283(4) -0.0068(3) -0.0014(3) 0.0047(3)
W10 0.0305(4) 0.0183(4) 0.0299(4) 0.0092(3) -0.0062(3) -0.0091(3)
W11 0.0241(4) 0.0373(4) 0.0208(4) 0.0067(3) 0.0068(3) -0.0053(3)
W12 0.0144(3) 0.0306(4) 0.0238(4) -0.0065(3) -0.0040(3) 0.0052(3)

loop_
_atom_type_symbol
_atom_type_description
_atom_type_scat_dispersion_real
_atom_type_scat_dispersion_imag
_atom_type_scat_source
C C 0.0033 0.0016 'International Tables Vol C Tables 4.2.6.8 and 6.1.1.4'
H H 0.0000 0.0000 'International Tables Vol C Tables 4.2.6.8 and 6.1.1.4'
N N 0.0061 0.0033 'International Tables Vol C Tables 4.2.6.8 and 6.1.1.4'
O O 0.0106 0.0060 'International Tables Vol C Tables 4.2.6.8 and 6.1.1.4'
Si Si 0.0817 0.0704 'International Tables Vol C Tables 4.2.6.8 and 6.1.1.4'
Cu Cu 0.3201 1.2651 'International Tables Vol C Tables 4.2.6.8 and 6.1.1.4'
W W -0.8490 6.8722 'International Tables Vol C Tables 4.2.6.8 and 6.1.1.4'

loop_
_geom_angle_atom_site_label_1
_geom_angle_atom_site_label_2
_geom_angle_atom_site_label_3
_geom_angle
_geom_angle_site_symmetry_1
_geom_angle_site_symmetry_3
N11 N1 C49 106.8(12) . .
N11 N1 Cu2 115.0(9) . .
C49 N1 Cu2 138.2(11) . .
C43 N2 N3 105.5(13) . .
C43 N2 Cu2 133.0(11) . .
N3 N2 Cu2 121.5(10) . .
N4 N3 N2 110.2(12) . .
N3 N4 N5 108.4(12) . .
N3 N4 Cu5 128.0(10) . .
N5 N4 Cu5 123.5(10) . .
C43 N5 N4 105.2(12) . .
C43 N5 Cu4 131.6(10) . .
N4 N5 Cu4 119.2(9) . .
C1 N6 N7 105.8(11) . .
C1 N6 Cu1 140.0(10) . 3
N7 N6 Cu1 114.2(8) . 3
N8 N7 N6 108.3(11) . .
N8 N7 Cu4 122.1(9) . .
N6 N7 Cu4 129.6(8) . .
N7 N8 N21 110.4(11) . .
N7 N8 Cu5 122.1(9) . .
N21 N8 Cu5 127.5(9) . .
C49 N9 N10 105.8(11) . .
C49 N9 Cu1 136.8(10) . .
N10 N9 Cu1 116.8(8) . .
N11 N10 N9 108.9(11) . .
N11 N10 Cu6 124.1(9) . .
N9 N10 Cu6 126.5(9) . .
N10 N11 N1 108.4(11) . .
N19 N12 C2 105.7(11) 3 .
N19 N13 N14 108.7(11) 3 .
N19 N13 Cu1 120.5(9) 3 3
N14 N13 Cu1 130.7(9) . 3
N13 N14 C2 105.1(11) . .
N13 N14 Cu4 113.9(9) . .
C2 N14 Cu4 140.7(10) . .
N18 N15 C18 107.6(13) . .
N18 N15 Cu3 121.7(10) . 1_545
C18 N15 Cu3 129.8(11) . 1_545
C18 N16 N17 105.8(12) . .
C18 N16 Cu1 136.2(10) . .
N17 N16 Cu1 118.0(9) . .
N18 N17 N16 108.3(12) . .
N18 N17 Cu6 125.2(9) . .
N16 N17 Cu6 126.4(10) . .
N15 N18 N17 107.3(12) . .
N12 N19 N13 111.0(12) 3_544 3_544
N12 N19 Cu6 126.1(9) 3_544 .
N13 N19 Cu6 121.6(9) 3_544 .
C20 N20 C19 108.9(13) . .
C20 N20 C6 123.3(13) . .
C19 N20 C6 127.8(13) . .
C1 N21 N8 104.5(11) . .
C20 N22 C54 107.2(13) 4_465 .
C20 N22 Cu6 127.4(11) 4_465 .
C54 N22 Cu6 123.7(11) . .
C25 N23 N26 106.6(12) . .
C25 N23 Cu3 134.3(10) . .
N26 N23 Cu3 116.1(9) . .
C59 N24 C32 108.4(13) . .
C59 N24 Cu5 118.5(10) . .
C32 N24 Cu5 132.1(11) . .
C24 N25 C59 108.4(13) . .
C24 N25 C12 128.5(12) . .
C59 N25 C12 121.8(12) . .
N27 N26 N23 107.5(12) . .
N27 N26 Cu7 133.8(11) . .
N23 N26 Cu7 118.6(10) . .
N26 N27 N29 110.4(12) . .
N26 N27 Cu5 123.7(10) . .
N29 N27 Cu5 125.5(10) . .
C33 N28 C31 107.9(12) 4_575 4_575
C33 N28 C30 126.9(14) 4_575 .
C31 N28 C30 125.1(13) 4_575 .
N27 N29 C25 105.6(12) . .
N27 N29 Cu4 119.8(10) . .
C25 N29 Cu4 133.6(10) . .
C51 N30 C60 107.1(15) . .
C51 N30 C41 126.7(16) . .
C60 N30 C41 125.8(16) . .
C51 N31 C55 104.0(16) . .
C56 N32 C44 100(2) . .
C56 N32 C21 130.2(18) . 4_465
C44 N32 C21 125.6(18) . 4_465
C40 N33 C58 103.7(13) . .
C40 N33 Cu6 131.6(11) . .
C58 N33 Cu6 124.3(10) . .
C40 N34 C45 106.2(13) . .
C40 N34 C38 124.9(14) . 4_465
C45 N34 C38 128.7(14) . 4_465
C31 N35 C42 105.5(12) . .
C31 N35 Cu5 129.3(10) . .
C42 N35 Cu5 125.1(9) . .
C57 N36 C56 110(5) . .
C57 N36 Cu7 108(6) . .
C56 N36 Cu7 139(2) . .
C57 N36 C44 42(3) . .
C56 N36 C44 71(2) . .
Cu7 N36 C44 137(3) . .
N21 C1 N6 110.9(13) . .
N21 C1 C9 123.6(13) . .
N6 C1 C9 125.4(13) . .
N14 C2 N12 109.4(12) . .
N14 C2 C3 129.5(13) . .
N12 C2 C3 121.1(12) . .
C4 C3 C8 120.1(15) . .
C4 C3 C2 116.2(14) . .
C8 C3 C2 123.7(13) . .
C3 C4 C5 119.2(16) . .
C6 C5 C4 118.6(13) . .
C5 C6 C7 122.5(14) . .
C5 C6 N20 119.1(13) . .
C7 C6 N20 118.3(14) . .
C8 C7 C6 118.2(15) . .
C7 C8 C3 121.3(14) . .
C11 C9 C13 117.7(15) . .
C11 C9 C1 124.6(13) . .
C13 C9 C1 117.7(14) . .
C12 C10 C13 121.0(14) . 2_574
C14 C11 C9 123.5(13) . .
C10 C12 C14 120.4(14) . 2_574
C10 C12 N25 119.1(13) . .
C14 C12 N25 120.4(13) 2_574 .
C10 C13 C9 118.8(15) 2_575 .
C11 C14 C12 118.1(14) . 2_575
C22 C15 C16 120.1(14) . .
C22 C15 C18 117.3(14) . .
C16 C15 C18 122.6(14) . .
C17 C16 C15 118.9(15) . .
C16 C17 C21 119.8(16) . .
N16 C18 N15 110.9(13) . .
N16 C18 C15 126.1(13) . .
N15 C18 C15 122.8(14) . .
C54 C19 N20 105.4(15) 4_565 .
N22 C20 N20 109.1(14) 4_565 .
C23 C21 C17 120.9(16) . .
C23 C21 N32 118.1(18) . 4_565
C17 C21 N32 121.0(17) . 4_565
C15 C22 C23 119.9(15) . .
C21 C23 C22 120.4(17) . .
N25 C24 C32 106.1(13) . .
N23 C25 N29 109.8(12) . .
N23 C25 C27 124.9(13) . .
N29 C25 C27 125.0(13) . .
C48 C26 C27 120.3(15) . .
C28 C27 C26 119.4(14) . .
C28 C27 C25 121.5(14) . .
C26 C27 C25 119.1(14) . .
C29 C28 C27 119.3(16) . .
C30 C29 C28 121.2(16) . .
C29 C30 C48 121.9(14) . .
C29 C30 N28 120.2(14) . .
C48 C30 N28 117.5(14) . .
N35 C31 N28 110.3(13) . 4_475
N24 C32 C24 107.9(14) . .
N28 C33 C42 107.7(14) 4_475 .
C35 C34 C37 120.4(15) . .
C35 C34 C43 121.8(16) . .
C37 C34 C43 117.8(15) . .
C34 C35 C52 123.7(18) . .
C39 C36 C50 119.4(14) . .
C46 C37 C34 119.5(17) . .
C53 C38 C39 118.8(14) . .
C53 C38 N34 119.8(14) . 4_565
C39 C38 N34 121.4(15) . 4_565
C36 C39 C38 121.4(15) . .
N33 C40 N34 114.6(14) . .
C52 C41 C46 122.1(15) . .
C52 C41 N30 117.6(15) . .
C46 C41 N30 120.3(16) . .
C33 C42 N35 108.6(14) . .
N5 C43 N2 110.6(13) . .
N5 C43 C34 123.5(14) . .
N2 C43 C34 125.9(14) . .
N32 C44 C57 108(3) . .
N32 C44 N36 82(2) . .
C57 C44 N36 28(2) . .
N32 C44 C56 39.7(13) . .
C57 C44 C56 69(2) . .
N36 C44 C56 42.6(14) . .
C58 C45 N34 107.1(14) . .
C37 C46 C41 117.8(17) . .
C53 C47 C50 122.0(16) . .
C26 C48 C30 117.5(16) . .
N9 C49 N1 110.0(13) . .
N9 C49 C50 123.5(14) . .
N1 C49 C50 126.5(14) . .
C47 C50 C36 118.0(14) . .
C47 C50 C49 121.3(15) . .
C36 C50 C49 120.5(13) . .
N30 C51 N31 112.9(17) . .
C35 C52 C41 116.5(16) . .
C47 C53 C38 120.0(15) . .
C19 C54 N22 109.4(15) 4_465 .
C60 C55 N31 108.0(18) . .
N32 C56 N36 106(3) . .
N32 C56 C57 81(2) . .
N36 C56 C57 27(3) . .
N32 C56 C44 40.3(16) . .
N36 C56 C44 66(3) . .
C57 C56 C44 40.5(18) . .
N36 C57 C44 110(4) . .
N36 C57 C56 42(3) . .
C44 C57 C56 70(3) . .
N36 C57 Cu7 50(5) . .
C44 C57 Cu7 141(6) . .
C56 C57 Cu7 91(3) . .
C45 C58 N33 108.4(14) . .
N24 C59 N25 109.1(13) . .
C55 C60 N30 107.9(19) . .
W1 O1 W8 150.2(6) . .
W8 O2 W3 153.1(7) . .
W3 O3 W1 149.7(6) . .
W6 O4 W1 121.7(6) . .
W7 O5 W6 121.5(6) . .
W2 O6 W12 122.6(6) . .
W10 O8 W9 150.3(6) . .
W11 O9 W10 121.4(5) . .
W2 O10 W5 121.3(6) . .
W2 O11 W4 153.3(7) . .
W5 O12 W9 153.0(7) . .
W6 O13 W4 150.6(5) . .
W12 O14 W11 151.9(7) . .
W5 O15 W12 124.4(5) . .
W10 O16 W5 151.0(6) . .
W2 O19 W6 151.7(7) . .
Si1 O20 W12 125.3(6) . .
Si1 O20 W2 124.3(5) . .
W12 O20 W2 91.9(3) . .
Si1 O20 W5 123.2(5) . .
W12 O20 W5 91.6(3) . .
W2 O20 W5 90.7(3) . .
Si1 O21 W11 124.4(6) . .
Si1 O21 W8 125.6(6) . .
W11 O21 W8 91.3(4) . .
Si1 O21 W10 123.6(6) . .
W11 O21 W10 90.5(3) . .
W8 O21 W10 91.2(4) . .
Si1 O22 W6 124.5(5) . .
Si1 O22 W7 124.5(5) . .
W6 O22 W7 91.3(4) . .
Si1 O22 W1 123.9(6) . .
W6 O22 W1 91.8(4) . .
W7 O22 W1 90.9(4) . .
Si1 O23 W3 124.3(6) . .
Si1 O23 W9 124.9(6) . .
W3 O23 W9 91.5(4) . .
Si1 O23 W4 123.4(6) . .
W3 O23 W4 91.8(3) . .
W9 O23 W4 91.4(4) . .
W1 O24 W7 121.7(6) . .
W4 O27 W9 121.8(6) . .
W9 O28 W3 122.7(6) . .
W8 O30 W10 124.6(6) . .
W3 O34 W4 122.0(6) . .
W11 O36 W8 122.2(6) . .
W7 O38 W12 150.0(7) . .
W11 O40 W7 152.0(7) . .
O21 Si1 O20 110.3(6) . .
O21 Si1 O22 109.0(6) . .
O20 Si1 O22 108.4(5) . .
O21 Si1 O23 108.6(6) . .
O20 Si1 O23 110.5(6) . .
O22 Si1 O23 110.0(6) . .
N6 Cu1 N9 120.9(5) 3_544 .
N6 Cu1 N13 115.7(5) 3_544 3_544
N9 Cu1 N13 99.4(5) . 3_544
N6 Cu1 N16 124.9(5) 3_544 .
N9 Cu1 N16 94.6(5) . .
N13 Cu1 N16 95.6(5) 3_544 .
N14 Cu4 N29 127.2(5) . .
N14 Cu4 N7 115.6(5) . .
N29 Cu4 N7 99.9(5) . .
N14 Cu4 N5 120.9(5) . .
N29 Cu4 N5 94.2(5) . .
N7 Cu4 N5 91.4(5) . .
N35 Cu5 N24 91.8(5) . .
N35 Cu5 N4 174.8(5) . .
N24 Cu5 N4 89.3(5) . .
N35 Cu5 N27 90.5(5) . .
N24 Cu5 N27 152.0(5) . .
N4 Cu5 N27 86.1(5) . .
N35 Cu5 N8 90.4(5) . .
N24 Cu5 N8 110.5(5) . .
N4 Cu5 N8 94.0(5) . .
N27 Cu5 N8 97.3(5) . .
N22 Cu6 N33 89.0(5) . .
N22 Cu6 N17 90.0(5) . .
N33 Cu6 N17 178.8(5) . .
N22 Cu6 N10 146.0(5) . .
N33 Cu6 N10 90.3(5) . .
N17 Cu6 N10 90.0(5) . .
N22 Cu6 N19 115.8(5) . .
N33 Cu6 N19 92.1(5) . .
N17 Cu6 N19 89.0(5) . .
N10 Cu6 N19 98.2(5) . .
N15 Cu3 N23 172.0(6) 1_565 .
N1 Cu2 N2 169.5(5) . .
O25 W1 O1 102.2(5) . .
O25 W1 O24 98.5(5) . .
O1 W1 O24 90.9(5) . .
O25 W1 O4 99.4(5) . .
O1 W1 O4 158.4(5) . .
O24 W1 O4 87.6(5) . .
O25 W1 O3 102.4(5) . .
O1 W1 O3 86.3(5) . .
O24 W1 O3 159.1(5) . .
O4 W1 O3 87.5(5) . .
O25 W1 O22 169.2(5) . .
O1 W1 O22 85.9(4) . .
O24 W1 O22 74.0(4) . .
O4 W1 O22 72.9(4) . .
O3 W1 O22 85.1(4) . .
O18 W2 O11 102.4(6) . .
O18 W2 O19 102.1(6) . .
O11 W2 O19 85.3(5) . .
O18 W2 O6 100.6(6) . .
O11 W2 O6 157.0(5) . .
O19 W2 O6 89.8(5) . .
O18 W2 O10 99.4(5) . .
O11 W2 O10 89.3(5) . .
O19 W2 O10 158.5(5) . .
O6 W2 O10 87.2(5) . .
O18 W2 O20 171.0(5) . .
O11 W2 O20 84.4(4) . .
O19 W2 O20 84.2(4) . .
O6 W2 O20 72.7(4) . .
O10 W2 O20 74.6(4) . .
O29 W3 O3 101.3(5) . .
O29 W3 O2 104.2(5) . .
O3 W3 O2 85.6(5) . .
O29 W3 O34 98.2(6) . .
O3 W3 O34 89.3(5) . .
O2 W3 O34 157.6(5) . .
O29 W3 O28 100.1(5) . .
O3 W3 O28 158.6(4) . .
O2 W3 O28 89.6(5) . .
O34 W3 O28 87.2(5) . .
O29 W3 O23 169.0(5) . .
O3 W3 O23 85.9(4) . .
O2 W3 O23 84.5(4) . .
O34 W3 O23 73.4(4) . .
O28 W3 O23 72.8(4) . .
O26 W4 O11 103.9(5) . .
O26 W4 O27 99.2(6) . .
O11 W4 O27 91.5(5) . .
O26 W4 O34 99.0(5) . .
O11 W4 O34 157.0(5) . .
O27 W4 O34 86.9(5) . .
O26 W4 O13 103.3(6) . .
O11 W4 O13 85.2(4) . .
O27 W4 O13 157.4(5) . .
O34 W4 O13 87.5(4) . .
O26 W4 O23 169.0(5) . .
O11 W4 O23 84.7(4) . .
O27 W4 O23 73.4(5) . .
O34 W4 O23 72.8(4) . .
O13 W4 O23 84.0(4) . .
O32 W5 O12 104.7(5) . .
O32 W5 O15 99.7(5) . .
O12 W5 O15 155.4(4) . .
O32 W5 O16 102.6(5) . .
O12 W5 O16 85.7(5) . .
O15 W5 O16 86.4(5) . .
O32 W5 O10 99.6(5) . .
O12 W5 O10 90.6(5) . .
O15 W5 O10 88.0(5) . .
O16 W5 O10 157.7(5) . .
O32 W5 O20 168.7(5) . .
O12 W5 O20 84.5(4) . .
O15 W5 O20 71.6(4) . .
O16 W5 O20 84.4(4) . .
O10 W5 O20 73.4(4) . .
O37 W6 O13 102.5(6) . .
O37 W6 O19 103.3(6) . .
O13 W6 O19 86.8(5) . .
O37 W6 O4 99.2(5) . .
O13 W6 O4 88.1(4) . .
O19 W6 O4 157.6(5) . .
O37 W6 O5 99.3(6) . .
O13 W6 O5 158.2(5) . .
O19 W6 O5 88.9(5) . .
O4 W6 O5 87.8(5) . .
O37 W6 O22 169.9(5) . .
O13 W6 O22 84.5(4) . .
O19 W6 O22 84.2(5) . .
O4 W6 O22 73.6(4) . .
O5 W6 O22 73.8(4) . .
O39 W7 O38 102.0(5) . .
O39 W7 O5 101.2(5) . .
O38 W7 O5 89.5(5) . .
O39 W7 O40 102.2(5) . .
O38 W7 O40 86.7(5) . .
O5 W7 O40 156.6(5) . .
O39 W7 O24 100.1(5) . .
O38 W7 O24 157.9(5) . .
O5 W7 O24 86.9(5) . .
O40 W7 O24 88.1(5) . .
O39 W7 O22 171.5(5) . .
O38 W7 O22 84.7(4) . .
O5 W7 O22 73.4(4) . .
O40 W7 O22 83.3(4) . .
O24 W7 O22 73.4(4) . .
O35 W8 O2 104.5(6) . .
O35 W8 O30 101.8(6) . .
O2 W8 O30 91.0(5) . .
O35 W8 O1 101.1(6) . .
O2 W8 O1 86.0(5) . .
O30 W8 O1 156.9(5) . .
O35 W8 O36 98.4(6) . .
O2 W8 O36 156.9(5) . .
O30 W8 O36 87.4(5) . .
O1 W8 O36 86.5(5) . .
O35 W8 O21 169.7(5) . .
O2 W8 O21 84.5(4) . .
O30 W8 O21 72.8(4) . .
O1 W8 O21 84.1(4) . .
O36 W8 O21 73.0(4) . .
O17 W9 O28 99.4(5) . .
O17 W9 O12 104.3(5) . .
O28 W9 O12 156.3(5) . .
O17 W9 O8 104.2(6) . .
O28 W9 O8 89.4(5) . .
O12 W9 O8 86.0(4) . .
O17 W9 O27 97.9(6) . .
O28 W9 O27 87.0(5) . .
O12 W9 O27 88.6(5) . .
O8 W9 O27 157.9(5) . .
O17 W9 O23 168.5(5) . .
O28 W9 O23 73.0(4) . .
O12 W9 O23 83.4(4) . .
O8 W9 O23 84.6(4) . .
O27 W9 O23 73.5(5) . .
O33 W10 O16 103.1(5) . .
O33 W10 O8 101.5(5) . .
O16 W10 O8 86.8(5) . .
O33 W10 O30 99.9(6) . .
O16 W10 O30 156.9(5) . .
O8 W10 O30 87.6(5) . .
O33 W10 O9 100.7(5) . .
O16 W10 O9 90.6(5) . .
O8 W10 O9 157.7(5) . .
O30 W10 O9 86.2(5) . .
O33 W10 O21 169.6(5) . .
O16 W10 O21 85.8(4) . .
O8 W10 O21 84.2(4) . .
O30 W10 O21 71.4(4) . .
O9 W10 O21 73.5(4) . .
O7 W11 O40 101.3(7) . .
O7 W11 O14 101.8(6) . .
O40 W11 O14 85.5(5) . .
O7 W11 O36 99.9(6) . .
O40 W11 O36 88.8(5) . .
O14 W11 O36 158.3(5) . .
O7 W11 O9 100.3(7) . .
O40 W11 O9 158.3(5) . .
O14 W11 O9 88.9(5) . .
O36 W11 O9 88.8(5) . .
O7 W11 O21 171.4(6) . .
O40 W11 O21 84.1(4) . .
O14 W11 O21 85.2(4) . .
O36 W11 O21 73.4(4) . .
O9 W11 O21 74.5(4) . .
O31 W12 O14 102.4(6) . .
O31 W12 O38 103.3(6) . .
O14 W12 O38 86.3(5) . .
O31 W12 O15 100.4(6) . .
O14 W12 O15 89.1(5) . .
O38 W12 O15 156.4(4) . .
O31 W12 O6 100.1(6) . .
O14 W12 O6 157.4(5) . .
O38 W12 O6 87.4(5) . .
O15 W12 O6 88.0(5) . .
O31 W12 O20 169.7(5) . .
O14 W12 O20 85.0(4) . .
O38 W12 O20 84.1(4) . .
O15 W12 O20 72.4(4) . .
O6 W12 O20 72.7(4) . .
N36 Cu7 N26 157.6(14) . .
N36 Cu7 C57 22.6(17) . .
N26 Cu7 C57 179.8(15) . .

loop_
_geom_bond_atom_site_label_1
_geom_bond_atom_site_label_2
_geom_bond_distance
_geom_bond_site_symmetry_2
N1 N11 1.346(17) .
N1 C49 1.347(19) .
N1 Cu2 1.870(13) .
N2 C43 1.33(2) .
N2 N3 1.333(18) .
N2 Cu2 1.875(13) .
N3 N4 1.288(18) .
N4 N5 1.363(16) .
N4 Cu5 2.030(13) .
N5 C43 1.323(19) .
N5 Cu4 2.081(12) .
N6 C1 1.345(17) .
N6 N7 1.360(16) .
N6 Cu1 1.953(10) 3
N7 N8 1.300(16) .
N7 Cu4 2.074(11) .
N8 N21 1.369(16) .
N8 Cu5 2.164(12) .
N9 C49 1.313(19) .
N9 N10 1.380(16) .
N9 Cu1 2.035(11) .
N10 N11 1.305(17) .
N10 Cu6 2.067(13) .
N12 N19 1.299(16) 3
N12 C2 1.356(18) .
N13 N19 1.317(16) 3
N13 N14 1.340(16) .
N13 Cu1 2.062(11) 3
N14 C2 1.355(17) .
N14 Cu4 1.962(11) .
N15 N18 1.322(18) .
N15 C18 1.33(2) .
N15 Cu3 1.878(14) 1_545
N16 C18 1.31(2) .
N16 N17 1.358(16) .
N16 Cu1 2.071(13) .
N17 N18 1.352(18) .
N17 Cu6 2.012(13) .
N19 N12 1.299(16) 3_544
N19 N13 1.317(16) 3_544
N19 Cu6 2.141(12) .
N20 C20 1.37(2) .
N20 C19 1.39(2) .
N20 C6 1.439(19) .
N21 C1 1.332(18) .
N22 C20 1.34(2) 4_465
N22 C54 1.40(2) .
N22 Cu6 1.986(13) .
N23 C25 1.323(18) .
N23 N26 1.339(17) .
N23 Cu3 1.879(12) .
N24 C59 1.312(19) .
N24 C32 1.354(19) .
N24 Cu5 2.001(12) .
N25 C24 1.351(19) .
N25 C59 1.354(18) .
N25 C12 1.455(19) .
N26 N27 1.305(18) .
N26 Cu7 1.863(14) .
N27 N29 1.323(17) .
N27 Cu5 2.078(12) .
N28 C33 1.36(2) 4_575
N28 C31 1.37(2) 4_575
N28 C30 1.432(19) .
N29 C25 1.328(19) .
N29 Cu4 2.048(13) .
N30 C51 1.28(2) .
N30 C60 1.37(3) .
N30 C41 1.433(19) .
N31 C51 1.37(2) .
N31 C55 1.39(3) .
N32 C56 1.25(3) .
N32 C44 1.27(4) .
N32 C21 1.46(2) 4_465
N33 C40 1.280(19) .
N33 C58 1.40(2) .
N33 Cu6 1.988(14) .
N34 C40 1.315(19) .
N34 C45 1.347(19) .
N34 C38 1.430(19) 4_465
N35 C31 1.341(18) .
N35 C42 1.41(2) .
N35 Cu5 1.997(12) .
N36 C57 0.93(6) .
N36 C56 1.38(4) .
N36 Cu7 1.84(2) .
N36 C44 1.86(5) .
C1 C9 1.44(2) .
C2 C3 1.46(2) .
C3 C4 1.38(2) .
C3 C8 1.42(2) .
C4 C5 1.45(2) .
C5 C6 1.38(2) .
C6 C7 1.41(2) .
C7 C8 1.37(2) .
C9 C11 1.40(2) .
C9 C13 1.42(2) .
C10 C12 1.37(2) .
C10 C13 1.41(2) 2_574
C11 C14 1.36(2) .
C12 C14 1.42(2) 2_574
C13 C10 1.41(2) 2_575
C14 C12 1.42(2) 2_575
C15 C22 1.39(2) .
C15 C16 1.41(2) .
C15 C18 1.46(2) .
C16 C17 1.39(2) .
C17 C21 1.40(2) .
C19 C54 1.37(2) 4_565
C20 N22 1.34(2) 4_565
C21 C23 1.36(2) .
C21 N32 1.46(2) 4_565
C22 C23 1.38(2) .
C24 C32 1.38(2) .
C25 C27 1.47(2) .
C26 C48 1.41(2) .
C26 C27 1.42(2) .
C27 C28 1.40(2) .
C28 C29 1.39(2) .
C29 C30 1.35(2) .
C30 C48 1.41(2) .
C31 N28 1.37(2) 4_475
C33 N28 1.36(2) 4_475
C33 C42 1.36(2) .
C34 C35 1.32(2) .
C34 C37 1.38(2) .
C34 C43 1.49(2) .
C35 C52 1.36(2) .
C36 C39 1.36(2) .
C36 C50 1.44(2) .
C37 C46 1.38(2) .
C38 C53 1.39(2) .
C38 C39 1.40(2) .
C38 N34 1.430(19) 4_565
C41 C52 1.38(2) .
C41 C46 1.41(2) .
C44 C57 1.33(5) .
C44 C56 1.93(5) .
C45 C58 1.35(2) .
C47 C53 1.37(2) .
C47 C50 1.38(2) .
C49 C50 1.46(2) .
C54 C19 1.37(2) 4_465
C55 C60 1.36(3) .
C56 C57 1.91(5) .
C57 Cu7 2.30(8) .
O1 W1 1.898(11) .
O1 W8 1.918(11) .
O2 W8 1.871(12) .
O2 W3 1.901(12) .
O3 W3 1.900(12) .
O3 W1 1.936(12) .
O4 W6 1.921(11) .
O4 W1 1.933(11) .
O5 W7 1.920(12) .
O5 W6 1.925(10) .
O6 W2 1.909(11) .
O6 W12 1.931(13) .
O7 W11 1.716(11) .
O8 W10 1.901(10) .
O8 W9 1.922(11) .
O9 W11 1.919(12) .
O9 W10 1.926(13) .
O10 W2 1.921(12) .
O10 W5 1.944(11) .
O11 W2 1.887(11) .
O11 W4 1.901(12) .
O12 W5 1.875(10) .
O12 W9 1.921(10) .
O13 W6 1.876(11) .
O13 W4 1.946(11) .
O14 W12 1.901(12) .
O14 W11 1.904(12) .
O15 W5 1.902(11) .
O15 W12 1.927(11) .
O16 W10 1.892(11) .
O16 W5 1.924(11) .
O17 W9 1.707(13) .
O18 W2 1.709(12) .
O19 W2 1.896(11) .
O19 W6 1.899(11) .
O20 Si1 1.614(10) .
O20 W12 2.335(9) .
O20 W2 2.350(10) .
O20 W5 2.387(10) .
O21 Si1 1.613(11) .
O21 W11 2.340(10) .
O21 W8 2.348(10) .
O21 W10 2.379(11) .
O22 Si1 1.625(12) .
O22 W6 2.335(10) .
O22 W7 2.353(10) .
O22 W1 2.355(10) .
O23 Si1 1.629(11) .
O23 W3 2.346(11) .
O23 W9 2.347(11) .
O23 W4 2.355(11) .
O24 W1 1.898(11) .
O24 W7 1.942(10) .
O25 W1 1.713(10) .
O26 W4 1.697(12) .
O27 W4 1.922(12) .
O27 W9 1.930(12) .
O28 W9 1.907(10) .
O28 W3 1.923(10) .
O29 W3 1.701(11) .
O30 W8 1.889(11) .
O30 W10 1.926(10) .
O31 W12 1.678(12) .
O32 W5 1.692(13) .
O33 W10 1.685(13) .
O34 W3 1.920(12) .
O34 W4 1.940(12) .
O35 W8 1.723(12) .
O36 W11 1.907(12) .
O36 W8 1.922(11) .
O37 W6 1.697(13) .
O38 W7 1.900(11) .
O38 W12 1.922(12) .
O39 W7 1.690(12) .
O40 W11 1.888(12) .
O40 W7 1.922(12) .
Cu1 N6 1.953(10) 3_544
Cu1 N13 2.062(11) 3_544
Cu3 N15 1.878(14) 1_565
